data_2232253
loop_
_publ_author_name
'Jiao, De-quan'
'Han, Xiao Tong'
'Zhou, Qiong'
'Wang, Ying'

_publ_section_title
;
 2,6-Bis(4<i>H</i>-1,2,4-triazol-4-yl)pyridine dihydrate
;
_journal_coeditor_code GO2026
_journal_issue 11
_journal_name_full 'Acta Crystallographica Section E'
_journal_page_first o2944
_journal_paper_doi 10.1107/S1600536811041687
_journal_volume 67
_journal_year 2011
_chemical_formula_iupac 'C9 H7 N7 , 2H2 O'
_chemical_formula_moiety 'C9 H7 N7 , 2(H2 O)'
_chemical_formula_sum 'C9 H11 N7 O2'
_chemical_formula_weight 249.25
_chemical_name_systematic
;
2,6-Bis(4<i>H</i>-1,2,4-triazol-4-yl)pyridine dihydrate
;
_space_group_IT_number 14
_symmetry_cell_setting monoclinic
_symmetry_space_group_name_Hall '-P 2ybc'
_symmetry_space_group_name_H-M 'P 1 21/c 1'
_atom_sites_solution_hydrogens geom
_atom_sites_solution_primary direct
_atom_sites_solution_secondary difmap
_audit_creation_method SHELXL-97
_cell_angle_alpha 90.00
_cell_angle_beta 91.333(3)
_cell_angle_gamma 90.00
_cell_formula_units_Z 12
_cell_length_a 9.7211(17)
_cell_length_b 17.921(3)
_cell_length_c 19.603(4)
_cell_measurement_reflns_used 1505
_cell_measurement_temperature 566(2)
_cell_measurement_theta_max 21.38
_cell_measurement_theta_min 2.38
_cell_volume 3414.2(11)
_computing_cell_refinement 'SAINT (Bruker, 2008)'
_computing_data_collection 'SMART (Bruker, 2008)'
_computing_data_reduction 'SAINT (Bruker, 2008)'
_computing_molecular_graphics 'SHELXTL (Sheldrick, 2008)'
_computing_publication_material 'SHELXTL (Sheldrick, 2008)'
_computing_structure_refinement 'SHELXL97 (Sheldrick, 2008)'
_computing_structure_solution 'SHELXS97 (Sheldrick, 2008)'
_diffrn_ambient_temperature 566(2)
_diffrn_measured_fraction_theta_full 0.998
_diffrn_measured_fraction_theta_max 0.998
_diffrn_measurement_device_type 'Bruker SMART CCD area-detector'
_diffrn_measurement_method '\f and \w'
_diffrn_radiation_monochromator graphite
_diffrn_radiation_source 'fine-focus sealed tube'
_diffrn_radiation_type MoK\a
_diffrn_radiation_wavelength 0.71073
_diffrn_reflns_av_R_equivalents 0.0573
_diffrn_reflns_av_sigmaI/netI 0.0821
_diffrn_reflns_limit_h_max 11
_diffrn_reflns_limit_h_min -11
_diffrn_reflns_limit_k_max 21
_diffrn_reflns_limit_k_min -21
_diffrn_reflns_limit_l_max 18
_diffrn_reflns_limit_l_min -23
_diffrn_reflns_number 19614
_diffrn_reflns_theta_full 25.03
_diffrn_reflns_theta_max 25.03
_diffrn_reflns_theta_min 2.08
_diffrn_standards_decay_% 0
_diffrn_standards_interval_count 0
_diffrn_standards_interval_time 0
_diffrn_standards_number 0
_exptl_absorpt_coefficient_mu 0.110
_exptl_absorpt_correction_T_max 0.9913
_exptl_absorpt_correction_T_min 0.9657
_exptl_absorpt_correction_type multi-scan
_exptl_absorpt_process_details '(SADABS; Sheldrick, 1996)'
_exptl_crystal_colour colorless
_exptl_crystal_density_diffrn 1.455
_exptl_crystal_density_method 'not measured'
_exptl_crystal_description PLATE
_exptl_crystal_F_000 1560
_exptl_crystal_size_max 0.32
_exptl_crystal_size_mid 0.16
_exptl_crystal_size_min 0.08
_refine_diff_density_max 0.168
_refine_diff_density_min -0.246
_refine_ls_extinction_method none
_refine_ls_goodness_of_fit_ref 1.003
_refine_ls_hydrogen_treatment mixed
_refine_ls_matrix_type full
_refine_ls_number_parameters 523
_refine_ls_number_reflns 6030
_refine_ls_number_restraints 18
_refine_ls_restrained_S_all 1.002
_refine_ls_R_factor_all 0.1173
_refine_ls_R_factor_gt 0.0506
_refine_ls_shift/su_max 0.000
_refine_ls_shift/su_mean 0.000
_refine_ls_structure_factor_coef Fsqd
_refine_ls_weighting_details 'calc w=1/[\s^2^(Fo^2^)+(0.0378P)^2^+0.9562P] where P=(Fo^2^+2Fc^2^)/3'
_refine_ls_weighting_scheme calc
_refine_ls_wR_factor_gt 0.1074
_refine_ls_wR_factor_ref 0.1325
_reflns_number_gt 3151
_reflns_number_total 6030
_reflns_threshold_expression I>2sigma(I)
_cod_data_source_file go2026.cif
_cod_data_source_block I
_cod_original_cell_volume 3414.2(10)
_cod_original_sg_symbol_H-M 'P 21/c'
_cod_database_code 2232253
_cod_database_fobs_code 2232253

loop_
_symmetry_equiv_pos_as_xyz
'x, y, z'
'-x, y+1/2, -z+1/2'
'-x, -y, -z'
'x, -y-1/2, z-1/2'

loop_
_atom_site_type_symbol
_atom_site_label
_atom_site_fract_x
_atom_site_fract_y
_atom_site_fract_z
_atom_site_U_iso_or_equiv
_atom_site_adp_type
_atom_site_calc_flag
_atom_site_refinement_flags
_atom_site_occupancy
_atom_site_symmetry_multiplicity
O O1 0.7154(2) 0.78220(11) 0.96334(15) 0.0661(7) Uani d D 1 1
H H1A 0.654(3) 0.7512(12) 0.9490(19) 0.099 Uiso d D 1 1
H H1B 0.694(3) 0.8260(8) 0.9486(19) 0.099 Uiso d D 1 1
O O2 0.9471(3) 0.69444(15) 0.92087(15) 0.0823(8) Uani d D 1 1
H H2A 0.879(3) 0.719(2) 0.9382(16) 0.123 Uiso d D 1 1
H H2B 0.943(4) 0.701(2) 0.8775(6) 0.123 Uiso d D 1 1
O O3 0.7061(3) 0.61811(12) 0.72477(16) 0.0778(8) Uani d D 1 1
H H3A 0.777(3) 0.6395(18) 0.7419(18) 0.117 Uiso d D 1 1
H H3B 0.673(4) 0.6445(18) 0.6918(15) 0.117 Uiso d D 1 1
O O4 0.9378(2) 0.70073(12) 0.77552(15) 0.0677(7) Uani d D 1 1
H H4A 1.004(2) 0.6707(13) 0.7666(19) 0.102 Uiso d D 1 1
H H4B 0.960(3) 0.7445(8) 0.762(2) 0.102 Uiso d D 1 1
O O5 0.6322(3) 0.69516(15) 0.60102(15) 0.0821(8) Uani d D 1 1
H H5A 0.558(3) 0.719(2) 0.6101(18) 0.123 Uiso d D 1 1
H H5B 0.648(4) 0.701(2) 0.5583(8) 0.123 Uiso d D 1 1
O O6 0.4062(2) 0.78247(12) 0.60995(15) 0.0728(8) Uani d D 1 1
H H6A 0.341(3) 0.7504(13) 0.606(2) 0.109 Uiso d D 1 1
H H6B 0.375(3) 0.8260(8) 0.600(2) 0.109 Uiso d D 1 1
N N1 -0.2572(2) 0.41842(13) 0.91734(13) 0.0467(7) Uani d . 1 1
N N2 -0.2565(2) 0.49602(13) 0.91358(13) 0.0471(7) Uani d . 1 1
N N3 -0.0433(2) 0.45570(11) 0.91796(12) 0.0364(6) Uani d . 1 1
N N4 0.1588(2) 0.52262(11) 0.91983(11) 0.0339(6) Uani d . 1 1
N N5 0.3497(2) 0.59867(12) 0.92021(12) 0.0386(6) Uani d . 1 1
N N6 0.3602(3) 0.72068(13) 0.92221(15) 0.0541(8) Uani d . 1 1
N N7 0.4924(2) 0.69199(13) 0.91984(15) 0.0578(8) Uani d . 1 1
N N8 0.0804(2) 0.83897(12) 0.74510(14) 0.0474(7) Uani d . 1 1
N N9 0.0826(2) 0.91653(12) 0.74574(13) 0.0448(7) Uani d . 1 1
N N10 0.2947(2) 0.87465(11) 0.75369(12) 0.0352(6) Uani d . 1 1
N N11 0.4984(2) 0.94024(11) 0.75457(12) 0.0337(6) Uani d . 1 1
N N12 0.6900(2) 1.01533(11) 0.75413(12) 0.0362(6) Uani d . 1 1
N N13 0.7018(2) 1.13674(13) 0.74646(13) 0.0490(7) Uani d . 1 1
N N14 0.8339(2) 1.10798(13) 0.74444(13) 0.0477(7) Uani d . 1 1
N N15 0.4265(2) 0.41749(12) 0.57083(13) 0.0453(7) Uani d . 1 1
N N16 0.4285(2) 0.49419(12) 0.58098(13) 0.0444(7) Uani d . 1 1
N N17 0.6411(2) 0.45391(11) 0.57956(12) 0.0339(6) Uani d . 1 1
N N18 0.8443(2) 0.52004(12) 0.58430(12) 0.0355(6) Uani d . 1 1
N N19 1.0366(2) 0.59472(12) 0.58859(12) 0.0391(6) Uani d . 1 1
N N20 1.0484(3) 0.71698(13) 0.58745(16) 0.0625(8) Uani d . 1 1
N N21 1.1808(3) 0.68779(14) 0.58657(14) 0.0560(8) Uani d . 1 1
C C1 -0.1310(3) 0.39664(15) 0.92001(16) 0.0433(8) Uani d . 1 1
H H1 -0.1034 0.3470 0.9230 0.052 Uiso calc R 1 1
C C2 -0.1282(3) 0.51609(15) 0.91468(15) 0.0419(8) Uani d . 1 1
H H2 -0.0981 0.5653 0.9134 0.050 Uiso calc R 1 1
C C3 0.1020(3) 0.45514(14) 0.91807(15) 0.0352(7) Uani d . 1 1
C C4 0.1745(3) 0.38948(15) 0.91611(16) 0.0484(9) Uani d . 1 1
H H4 0.1304 0.3434 0.9150 0.058 Uiso calc R 1 1
C C5 0.3165(3) 0.39510(16) 0.91587(18) 0.0543(9) Uani d . 1 1
H H5 0.3698 0.3521 0.9145 0.065 Uiso calc R 1 1
C C6 0.3790(3) 0.46336(14) 0.91766(16) 0.0470(9) Uani d . 1 1
H H6 0.4743 0.4679 0.9178 0.056 Uiso calc R 1 1
C C7 0.2948(3) 0.52521(14) 0.91926(14) 0.0344(7) Uani d . 1 1
C C8 0.2778(3) 0.66368(15) 0.92221(16) 0.0462(8) Uani d . 1 1
H H8 0.1824 0.6669 0.9234 0.055 Uiso calc R 1 1
C C9 0.4838(3) 0.61994(16) 0.91853(16) 0.0486(9) Uani d . 1 1
H H9 0.5583 0.5875 0.9167 0.058 Uiso calc R 1 1
C C10 0.2067(3) 0.81618(15) 0.74954(16) 0.0457(8) Uani d . 1 1
H H10 0.2334 0.7663 0.7498 0.055 Uiso calc R 1 1
C C11 0.2113(3) 0.93586(15) 0.75085(14) 0.0398(7) Uani d . 1 1
H H11 0.2424 0.9849 0.7524 0.048 Uiso calc R 1 1
C C12 0.4406(2) 0.87350(14) 0.75887(14) 0.0334(7) Uani d . 1 1
C C13 0.5117(3) 0.80762(15) 0.76775(16) 0.0452(8) Uani d . 1 1
H H13 0.4666 0.7620 0.7705 0.054 Uiso calc R 1 1
C C14 0.6524(3) 0.81262(15) 0.77231(17) 0.0488(9) Uani d . 1 1
H H14 0.7046 0.7696 0.7787 0.059 Uiso calc R 1 1
C C15 0.7168(3) 0.88044(15) 0.76760(16) 0.0430(8) Uani d . 1 1
H H15 0.8122 0.8845 0.7698 0.052 Uiso calc R 1 1
C C16 0.6338(3) 0.94236(14) 0.75953(14) 0.0347(7) Uani d . 1 1
C C17 0.6190(3) 1.08051(15) 0.75224(16) 0.0437(8) Uani d . 1 1
H H17 0.5238 1.0843 0.7548 0.052 Uiso calc R 1 1
C C18 0.8236(3) 1.03616(15) 0.74905(15) 0.0426(8) Uani d . 1 1
H H18 0.8976 1.0033 0.7489 0.051 Uiso calc R 1 1
C C19 0.5535(3) 0.39572(15) 0.57048(16) 0.0436(8) Uani d . 1 1
H H19 0.5810 0.3465 0.5647 0.052 Uiso calc R 1 1
C C20 0.5561(3) 0.51389(15) 0.58591(15) 0.0408(8) Uani d . 1 1
H H20 0.5861 0.5626 0.5929 0.049 Uiso calc R 1 1
C C21 0.7878(3) 0.45277(14) 0.58206(14) 0.0326(7) Uani d . 1 1
C C22 0.8581(3) 0.38678(15) 0.58217(15) 0.0401(8) Uani d . 1 1
H H22 0.8129 0.3411 0.5804 0.048 Uiso calc R 1 1
C C23 0.9995(3) 0.39140(15) 0.58510(16) 0.0443(8) Uani d . 1 1
H H23 1.0520 0.3480 0.5854 0.053 Uiso calc R 1 1
C C24 1.0638(3) 0.45981(15) 0.58760(15) 0.0413(8) Uani d . 1 1
H H24 1.1592 0.4639 0.5896 0.050 Uiso calc R 1 1
C C25 0.9809(3) 0.52181(14) 0.58709(15) 0.0358(7) Uani d . 1 1
C C26 0.9662(3) 0.66025(16) 0.58895(18) 0.0559(10) Uani d . 1 1
H H26 0.8709 0.6639 0.5901 0.067 Uiso calc R 1 1
C C27 1.1704(3) 0.61615(16) 0.58718(16) 0.0482(8) Uani d . 1 1
H H27 1.2446 0.5835 0.5867 0.058 Uiso calc R 1 1

loop_
_atom_site_aniso_label
_atom_site_aniso_U_11
_atom_site_aniso_U_22
_atom_site_aniso_U_33
_atom_site_aniso_U_12
_atom_site_aniso_U_13
_atom_site_aniso_U_23
O1 0.0398(13) 0.0492(13) 0.109(2) 0.0011(10) -0.0098(13) -0.0046(14)
O2 0.0740(18) 0.0638(16) 0.109(2) 0.0206(13) 0.0131(17) 0.0014(18)
O3 0.0645(17) 0.0626(16) 0.106(3) -0.0161(13) -0.0046(15) 0.0018(15)
O4 0.0360(13) 0.0498(13) 0.118(2) -0.0005(10) 0.0105(13) -0.0040(15)
O5 0.0698(18) 0.0691(17) 0.107(2) 0.0234(14) 0.0024(16) 0.0062(18)
O6 0.0393(13) 0.0498(13) 0.129(2) 0.0028(10) -0.0090(14) -0.0066(16)
N1 0.0353(15) 0.0441(15) 0.061(2) -0.0023(12) 0.0029(13) -0.0056(13)
N2 0.0373(15) 0.0420(15) 0.062(2) 0.0040(11) -0.0004(13) -0.0034(13)
N3 0.0310(13) 0.0298(12) 0.0484(18) 0.0015(11) 0.0026(11) -0.0044(11)
N4 0.0298(13) 0.0309(12) 0.0412(17) -0.0004(10) 0.0012(11) 0.0022(11)
N5 0.0317(13) 0.0319(13) 0.0520(18) -0.0016(10) -0.0013(12) 0.0042(11)
N6 0.0444(16) 0.0377(14) 0.080(2) -0.0068(12) 0.0027(14) 0.0004(14)
N7 0.0389(16) 0.0442(16) 0.090(2) -0.0045(12) 0.0004(15) 0.0004(15)
N8 0.0336(14) 0.0402(14) 0.068(2) -0.0001(11) 0.0041(13) -0.0020(13)
N9 0.0315(14) 0.0442(15) 0.0587(19) 0.0024(11) 0.0030(12) 0.0008(13)
N10 0.0274(12) 0.0296(12) 0.0487(17) 0.0001(10) 0.0022(11) -0.0013(11)
N11 0.0267(12) 0.0322(12) 0.0421(16) 0.0026(10) -0.0008(10) -0.0003(11)
N12 0.0276(12) 0.0301(12) 0.0509(18) -0.0025(10) 0.0005(11) -0.0002(12)
N13 0.0429(15) 0.0376(14) 0.067(2) -0.0027(12) 0.0027(13) 0.0070(13)
N14 0.0407(15) 0.0441(15) 0.058(2) -0.0089(12) 0.0003(13) 0.0015(13)
N15 0.0320(14) 0.0385(14) 0.065(2) -0.0043(11) -0.0005(13) 0.0064(13)
N16 0.0321(14) 0.0437(15) 0.058(2) 0.0009(11) 0.0023(12) 0.0012(13)
N17 0.0287(12) 0.0302(12) 0.0429(17) -0.0002(10) 0.0000(11) 0.0018(11)
N18 0.0299(13) 0.0345(13) 0.0423(17) 0.0015(10) 0.0019(11) 0.0015(11)
N19 0.0303(13) 0.0348(13) 0.0522(18) -0.0024(11) -0.0019(12) -0.0010(12)
N20 0.0495(17) 0.0432(16) 0.095(3) -0.0043(14) 0.0004(16) -0.0010(15)
N21 0.0435(16) 0.0473(16) 0.077(2) -0.0086(13) -0.0016(14) 0.0052(15)
C1 0.0402(17) 0.0327(16) 0.057(2) -0.0018(14) 0.0015(15) -0.0022(15)
C2 0.0384(17) 0.0344(16) 0.053(2) 0.0030(14) -0.0020(15) -0.0015(15)
C3 0.0323(16) 0.0302(15) 0.043(2) -0.0007(12) 0.0024(14) 0.0019(13)
C4 0.0411(18) 0.0290(16) 0.075(3) 0.0002(13) 0.0042(17) -0.0064(15)
C5 0.0389(18) 0.0368(17) 0.087(3) 0.0104(14) 0.0042(17) -0.0047(17)
C6 0.0314(16) 0.0366(17) 0.073(3) 0.0040(13) 0.0050(16) -0.0012(16)
C7 0.0360(16) 0.0276(14) 0.039(2) -0.0016(12) 0.0019(14) 0.0005(13)
C8 0.0403(18) 0.0357(17) 0.063(2) 0.0020(14) -0.0007(16) 0.0036(16)
C9 0.0364(17) 0.0409(18) 0.068(3) -0.0007(14) -0.0032(16) 0.0034(16)
C10 0.0327(17) 0.0329(16) 0.072(3) 0.0004(13) 0.0010(16) -0.0039(15)
C11 0.0348(17) 0.0376(16) 0.047(2) 0.0049(13) 0.0031(14) 0.0011(14)
C12 0.0251(14) 0.0335(15) 0.041(2) 0.0015(12) -0.0003(13) -0.0058(13)
C13 0.0380(17) 0.0311(15) 0.066(2) 0.0011(13) -0.0020(16) -0.0004(15)
C14 0.0388(18) 0.0360(17) 0.071(3) 0.0123(13) -0.0063(16) -0.0029(16)
C15 0.0273(15) 0.0428(17) 0.059(2) 0.0034(13) -0.0029(14) -0.0045(16)
C16 0.0302(16) 0.0332(15) 0.041(2) 0.0008(12) -0.0011(13) -0.0064(14)
C17 0.0350(16) 0.0382(17) 0.058(2) 0.0014(14) 0.0019(15) 0.0013(15)
C18 0.0334(17) 0.0452(18) 0.049(2) -0.0012(14) 0.0000(15) -0.0014(16)
C19 0.0383(17) 0.0314(15) 0.061(2) -0.0043(13) -0.0044(15) -0.0010(15)
C20 0.0377(17) 0.0342(16) 0.051(2) 0.0031(14) 0.0024(15) -0.0023(15)
C21 0.0273(15) 0.0339(15) 0.0368(19) -0.0003(12) 0.0017(13) 0.0016(13)
C22 0.0384(17) 0.0305(15) 0.051(2) -0.0015(13) 0.0012(15) -0.0026(14)
C23 0.0401(18) 0.0321(16) 0.061(2) 0.0073(13) 0.0020(16) -0.0006(15)
C24 0.0238(15) 0.0435(17) 0.057(2) 0.0048(13) -0.0017(14) -0.0008(15)
C25 0.0342(16) 0.0325(15) 0.041(2) -0.0018(13) 0.0011(14) -0.0011(14)
C26 0.0396(18) 0.0373(18) 0.091(3) -0.0021(15) -0.0006(18) 0.0027(18)
C27 0.0360(18) 0.0460(19) 0.062(2) -0.0037(14) -0.0041(16) 0.0043(16)

loop_
_atom_type_symbol
_atom_type_description
_atom_type_scat_dispersion_real
_atom_type_scat_dispersion_imag
_atom_type_scat_source
C C 0.0033 0.0016 'International Tables Vol C Tables 4.2.6.8 and 6.1.1.4'
H H 0.0000 0.0000 'International Tables Vol C Tables 4.2.6.8 and 6.1.1.4'
N N 0.0061 0.0033 'International Tables Vol C Tables 4.2.6.8 and 6.1.1.4'
O O 0.0106 0.0060 'International Tables Vol C Tables 4.2.6.8 and 6.1.1.4'

loop_
_geom_angle_atom_site_label_1
_geom_angle_atom_site_label_2
_geom_angle_atom_site_label_3
_geom_angle
H1A O1 H1B 108.9(16)
H2A O2 H2B 107.5(16)
H3A O3 H3B 109.4(16)
H4A O4 H4B 108.5(16)
H5A O5 H5B 107.8(16)
H6A O6 H6B 109.3(16)
C1 N1 N2 107.4(2)
C2 N2 N1 106.4(2)
C1 N3 C2 103.9(2)
C1 N3 C3 128.4(2)
C2 N3 C3 127.6(2)
C7 N4 C3 116.5(2)
C9 N5 C8 104.7(2)
C9 N5 C7 128.3(2)
C8 N5 C7 127.0(2)
C8 N6 N7 106.3(2)
C9 N7 N6 108.1(2)
C10 N8 N9 107.5(2)
C11 N9 N8 106.4(2)
C10 N10 C11 104.2(2)
C10 N10 C12 128.4(2)
C11 N10 C12 127.3(2)
C16 N11 C12 116.5(2)
C18 N12 C17 104.4(2)
C18 N12 C16 128.9(2)
C17 N12 C16 126.7(2)
C17 N13 N14 106.9(2)
C18 N14 N13 107.2(2)
C19 N15 N16 106.8(2)
C20 N16 N15 107.0(2)
C19 N17 C20 103.8(2)
C19 N17 C21 128.2(2)
C20 N17 C21 128.0(2)
C21 N18 C25 115.9(2)
C27 N19 C26 103.8(2)
C27 N19 C25 128.9(2)
C26 N19 C25 127.3(2)
C26 N20 N21 106.1(2)
C27 N21 N20 107.6(2)
N1 C1 N3 111.1(2)
N1 C1 H1 124.4
N3 C1 H1 124.4
N2 C2 N3 111.2(2)
N2 C2 H2 124.4
N3 C2 H2 124.4
N4 C3 C4 124.6(2)
N4 C3 N3 114.1(2)
C4 C3 N3 121.3(2)
C3 C4 C5 116.8(3)
C3 C4 H4 121.6
C5 C4 H4 121.6
C6 C5 C4 120.6(3)
C6 C5 H5 119.7
C4 C5 H5 119.7
C5 C6 C7 117.1(3)
C5 C6 H6 121.4
C7 C6 H6 121.4
N4 C7 C6 124.5(2)
N4 C7 N5 114.0(2)
C6 C7 N5 121.5(2)
N6 C8 N5 110.9(3)
N6 C8 H8 124.5
N5 C8 H8 124.5
N7 C9 N5 109.9(2)
N7 C9 H9 125.0
N5 C9 H9 125.0
N8 C10 N10 110.9(2)
N8 C10 H10 124.6
N10 C10 H10 124.6
N9 C11 N10 111.0(2)
N9 C11 H11 124.5
N10 C11 H11 124.5
N11 C12 C13 124.7(2)
N11 C12 N10 114.0(2)
C13 C12 N10 121.3(2)
C14 C13 C12 116.7(3)
C14 C13 H13 121.7
C12 C13 H13 121.7
C13 C14 C15 120.7(3)
C13 C14 H14 119.7
C15 C14 H14 119.7
C14 C15 C16 117.0(3)
C14 C15 H15 121.5
C16 C15 H15 121.5
N11 C16 C15 124.5(2)
N11 C16 N12 113.9(2)
C15 C16 N12 121.6(2)
N13 C17 N12 110.8(2)
N13 C17 H17 124.6
N12 C17 H17 124.6
N14 C18 N12 110.7(2)
N14 C18 H18 124.6
N12 C18 H18 124.6
N15 C19 N17 111.4(2)
N15 C19 H19 124.3
N17 C19 H19 124.3
N16 C20 N17 111.2(2)
N16 C20 H20 124.4
N17 C20 H20 124.4
N18 C21 C22 125.5(2)
N18 C21 N17 113.7(2)
C22 C21 N17 120.9(2)
C21 C22 C23 116.6(3)
C21 C22 H22 121.7
C23 C22 H22 121.7
C24 C23 C22 120.5(3)
C24 C23 H23 119.8
C22 C23 H23 119.8
C25 C24 C23 117.0(2)
C25 C24 H24 121.5
C23 C24 H24 121.5
N18 C25 C24 124.6(2)
N18 C25 N19 113.9(2)
C24 C25 N19 121.6(2)
N20 C26 N19 111.6(3)
N20 C26 H26 124.2
N19 C26 H26 124.2
N21 C27 N19 111.0(3)
N21 C27 H27 124.5
N19 C27 H27 124.5

loop_
_geom_bond_atom_site_label_1
_geom_bond_atom_site_label_2
_geom_bond_distance
O1 H1A 0.857(10)
O1 H1B 0.859(10)
O2 H2A 0.868(10)
O2 H2B 0.858(10)
O3 H3A 0.854(10)
O3 H3B 0.856(10)
O4 H4A 0.861(10)
O4 H4B 0.856(10)
O5 H5A 0.868(10)
O5 H5B 0.861(10)
O6 H6A 0.861(10)
O6 H6B 0.858(10)
N1 C1 1.288(3)
N1 N2 1.393(3)
N2 C2 1.298(3)
N3 C1 1.360(3)
N3 C2 1.361(3)
N3 C3 1.413(3)
N4 C7 1.323(3)
N4 C3 1.329(3)
N5 C9 1.359(3)
N5 C8 1.359(3)
N5 C7 1.421(3)
N6 C8 1.298(3)
N6 N7 1.386(3)
N7 C9 1.294(3)
N8 C10 1.295(3)
N8 N9 1.390(3)
N9 C11 1.300(3)
N10 C10 1.354(3)
N10 C11 1.364(3)
N10 C12 1.420(3)
N11 C16 1.318(3)
N11 C12 1.325(3)
N12 C18 1.357(3)
N12 C17 1.357(3)
N12 C16 1.422(3)
N13 C17 1.296(3)
N13 N14 1.385(3)
N14 C18 1.294(3)
N15 C19 1.295(3)
N15 N16 1.389(3)
N16 C20 1.291(3)
N17 C19 1.356(3)
N17 C20 1.363(3)
N17 C21 1.425(3)
N18 C21 1.325(3)
N18 C25 1.329(3)
N19 C27 1.357(3)
N19 C26 1.359(3)
N19 C25 1.414(3)
N20 C26 1.294(3)
N20 N21 1.390(3)
N21 C27 1.288(3)
C1 H1 0.9300
C2 H2 0.9300
C3 C4 1.373(3)
C4 C5 1.384(4)
C4 H4 0.9300
C5 C6 1.366(4)
C5 H5 0.9300
C6 C7 1.379(3)
C6 H6 0.9300
C8 H8 0.9300
C9 H9 0.9300
C10 H10 0.9300
C11 H11 0.9300
C12 C13 1.377(3)
C13 C14 1.371(4)
C13 H13 0.9300
C14 C15 1.371(4)
C14 H14 0.9300
C15 C16 1.379(3)
C15 H15 0.9300
C17 H17 0.9300
C18 H18 0.9300
C19 H19 0.9300
C20 H20 0.9300
C21 C22 1.366(3)
C22 C23 1.377(4)
C22 H22 0.9300
C23 C24 1.376(4)
C23 H23 0.9300
C24 C25 1.373(3)
C24 H24 0.9300
C26 H26 0.9300
C27 H27 0.9300

loop_
_geom_hbond_atom_site_label_D
_geom_hbond_atom_site_label_H
_geom_hbond_atom_site_label_A
_geom_hbond_site_symmetry_A
_geom_hbond_distance_DH
_geom_hbond_distance_HA
_geom_hbond_distance_DA
_geom_hbond_angle_DHA
O6 H6A N21 1_455 0.861(10) 1.946(12) 2.801(3) 172(3)
O6 H6B N1 2_556 0.858(10) 2.038(14) 2.878(3) 166(3)
O5 H5A O6 . 0.868(10) 1.856(15) 2.707(3) 166(4)
O5 H5B O1 4_575 0.861(10) 2.011(12) 2.864(4) 171(4)
O4 H4A N14 2_746 0.861(10) 1.951(11) 2.808(3) 173(4)
O4 H4B N8 1_655 0.856(10) 2.089(16) 2.907(3) 160(3)
O3 H3B O5 . 0.856(10) 2.029(15) 2.868(4) 166(4)
O3 H3A O4 . 0.854(10) 2.006(12) 2.855(3) 173(3)
O2 H2B O4 . 0.858(10) 1.999(12) 2.851(4) 172(4)
O2 H2A O1 . 0.868(10) 2.026(13) 2.886(3) 171(3)
O1 H1B N15 2_656 0.859(10) 2.048(17) 2.861(3) 158(3)
O1 H1A N7 . 0.857(10) 1.970(12) 2.820(3) 171(3)

loop_
_geom_torsion_atom_site_label_1
_geom_torsion_atom_site_label_2
_geom_torsion_atom_site_label_3
_geom_torsion_atom_site_label_4
_geom_torsion
C1 N1 N2 C2 -0.4(3)
C8 N6 N7 C9 0.0(4)
C10 N8 N9 C11 -0.2(3)
C17 N13 N14 C18 0.0(3)
C19 N15 N16 C20 0.2(3)
C26 N20 N21 C27 0.4(4)
N2 N1 C1 N3 -0.3(3)
C2 N3 C1 N1 0.8(3)
C3 N3 C1 N1 -178.3(3)
N1 N2 C2 N3 0.9(3)
C1 N3 C2 N2 -1.1(3)
C3 N3 C2 N2 178.1(3)
C7 N4 C3 C4 0.4(4)
C7 N4 C3 N3 -179.3(2)
C1 N3 C3 N4 -176.2(3)
C2 N3 C3 N4 4.9(4)
C1 N3 C3 C4 4.2(5)
C2 N3 C3 C4 -174.7(3)
N4 C3 C4 C5 -0.1(5)
N3 C3 C4 C5 179.5(3)
C3 C4 C5 C6 0.1(5)
C4 C5 C6 C7 -0.4(5)
C3 N4 C7 C6 -0.7(4)
C3 N4 C7 N5 179.1(2)
C5 C6 C7 N4 0.7(5)
C5 C6 C7 N5 -179.1(3)
C9 N5 C7 N4 -178.5(3)
C8 N5 C7 N4 0.6(4)
C9 N5 C7 C6 1.3(5)
C8 N5 C7 C6 -179.6(3)
N7 N6 C8 N5 0.2(4)
C9 N5 C8 N6 -0.4(4)
C7 N5 C8 N6 -179.7(3)
N6 N7 C9 N5 -0.2(4)
C8 N5 C9 N7 0.4(4)
C7 N5 C9 N7 179.7(3)
N9 N8 C10 N10 0.5(4)
C11 N10 C10 N8 -0.5(3)
C12 N10 C10 N8 -179.7(3)
N8 N9 C11 N10 0.0(3)
C10 N10 C11 N9 0.3(3)
C12 N10 C11 N9 179.5(3)
C16 N11 C12 C13 -0.3(4)
C16 N11 C12 N10 179.6(2)
C10 N10 C12 N11 173.0(3)
C11 N10 C12 N11 -6.0(4)
C10 N10 C12 C13 -7.1(5)
C11 N10 C12 C13 173.8(3)
N11 C12 C13 C14 0.0(5)
N10 C12 C13 C14 -179.9(3)
C12 C13 C14 C15 -0.5(5)
C13 C14 C15 C16 1.2(5)
C12 N11 C16 C15 1.1(4)
C12 N11 C16 N12 179.6(2)
C14 C15 C16 N11 -1.6(5)
C14 C15 C16 N12 180.0(3)
C18 N12 C16 N11 -171.5(3)
C17 N12 C16 N11 7.8(4)
C18 N12 C16 C15 7.1(5)
C17 N12 C16 C15 -173.7(3)
N14 N13 C17 N12 0.0(3)
C18 N12 C17 N13 0.0(3)
C16 N12 C17 N13 -179.4(3)
N13 N14 C18 N12 0.0(3)
C17 N12 C18 N14 0.0(3)
C16 N12 C18 N14 179.4(3)
N16 N15 C19 N17 -0.3(3)
C20 N17 C19 N15 0.3(3)
C21 N17 C19 N15 -179.8(3)
N15 N16 C20 N17 0.0(3)
C19 N17 C20 N16 -0.2(3)
C21 N17 C20 N16 180.0(3)
C25 N18 C21 C22 -0.2(4)
C25 N18 C21 N17 179.6(2)
C19 N17 C21 N18 173.2(3)
C20 N17 C21 N18 -7.0(4)
C19 N17 C21 C22 -7.0(5)
C20 N17 C21 C22 172.9(3)
N18 C21 C22 C23 0.2(5)
N17 C21 C22 C23 -179.6(3)
C21 C22 C23 C24 -0.1(5)
C22 C23 C24 C25 0.0(5)
C21 N18 C25 C24 0.1(4)
C21 N18 C25 N19 179.3(2)
C23 C24 C25 N18 -0.1(5)
C23 C24 C25 N19 -179.1(3)
C27 N19 C25 N18 -175.5(3)
C26 N19 C25 N18 1.5(4)
C27 N19 C25 C24 3.7(5)
C26 N19 C25 C24 -179.3(3)
N21 N20 C26 N19 -0.5(4)
C27 N19 C26 N20 0.4(4)
C25 N19 C26 N20 -177.2(3)
N20 N21 C27 N19 -0.1(4)
C26 N19 C27 N21 -0.1(4)
C25 N19 C27 N21 177.4(3)

loop_
_cod_related_entry_id
_cod_related_entry_database
_cod_related_entry_code
1 ChemSpider 30657114
